data_4517556
loop_
_publ_author_name
'Kan, Liang'
'Li, Guanghua'
'Liu, Yunling'

_publ_section_title
;
 Highly Selective Separation of C3H8 and C2H2 over CH4 within Two
 Water-Stable Zn5 Cluster-Based Metal-Organic Frameworks.
;
_journal_name_full 'ACS applied materials &amp; interfaces'
_journal_paper_doi 10.1021/acsami.0c04538
_journal_year 2020
_chemical_formula_moiety 'C37.50 H42.50 N23.50 O13.50 Zn5'
_chemical_formula_sum 'C37.5 H42.5 N23.5 O13.5 Zn5'
_chemical_formula_weight 1365.30
_space_group_crystal_system triclinic
_space_group_IT_number 2
_space_group_name_Hall '-P 1'
_space_group_name_H-M_alt 'P -1'
_atom_sites_solution_hydrogens geom
_audit_creation_method SHELXL-2016/6
_cell_angle_alpha 97.60(3)
_cell_angle_beta 95.92(3)
_cell_angle_gamma 106.86(3)
_cell_formula_units_Z 2
_cell_length_a 14.406(3)
_cell_length_b 15.241(3)
_cell_length_c 16.333(3)
_cell_measurement_reflns_used 21793
_cell_measurement_temperature 293(2)
_cell_measurement_theta_max 25.056
_cell_measurement_theta_min 1.272
_cell_volume 3363.8(14)
_computing_structure_refinement 'SHELXL-2016/6 (Sheldrick, 2016)'
_diffrn_ambient_temperature 293(2)
_diffrn_detector_area_resol_mean 20.00cm
_diffrn_measured_fraction_theta_full 0.990
_diffrn_measured_fraction_theta_max 0.990
_diffrn_measurement_device_type 'CCD area detector'
_diffrn_measurement_method 'phi and omega scans'
_diffrn_radiation_type MoK\a
_diffrn_radiation_wavelength 0.71073
_diffrn_reflns_av_R_equivalents 0.0308
_diffrn_reflns_av_unetI/netI 0.0570
_diffrn_reflns_Laue_measured_fraction_full 0.990
_diffrn_reflns_Laue_measured_fraction_max 0.990
_diffrn_reflns_limit_h_max 17
_diffrn_reflns_limit_h_min -17
_diffrn_reflns_limit_k_max 17
_diffrn_reflns_limit_k_min -14
_diffrn_reflns_limit_l_max 18
_diffrn_reflns_limit_l_min -19
_diffrn_reflns_number 21793
_diffrn_reflns_point_group_measured_fraction_full 0.990
_diffrn_reflns_point_group_measured_fraction_max 0.990
_diffrn_reflns_theta_full 25.056
_diffrn_reflns_theta_max 25.056
_diffrn_reflns_theta_min 1.272
_exptl_absorpt_coefficient_mu 1.823
_exptl_absorpt_correction_T_max 0.5518
_exptl_absorpt_correction_T_min 0.5357
_exptl_absorpt_correction_type empirical
_exptl_absorpt_process_details SADABS
_exptl_crystal_colour colourless
_exptl_crystal_density_diffrn 1.348
_exptl_crystal_description block
_exptl_crystal_F_000 1380
_exptl_crystal_size_max 0.24
_exptl_crystal_size_mid 0.20
_exptl_crystal_size_min 0.19
_refine_diff_density_max 1.117
_refine_diff_density_min -0.736
_refine_diff_density_rms 0.073
_refine_ls_extinction_method none
_refine_ls_goodness_of_fit_ref 1.046
_refine_ls_hydrogen_treatment constr
_refine_ls_matrix_type full
_refine_ls_number_parameters 622
_refine_ls_number_reflns 11818
_refine_ls_number_restraints 48
_refine_ls_restrained_S_all 1.068
_refine_ls_R_factor_all 0.0639
_refine_ls_R_factor_gt 0.0449
_refine_ls_shift/su_max 0.001
_refine_ls_shift/su_mean 0.000
_refine_ls_structure_factor_coef Fsqd
_refine_ls_weighting_details 'w=1/[\s^2^(Fo^2^)+(0.0671P)^2^] where P=(Fo^2^+2Fc^2^)/3'
_refine_ls_weighting_scheme calc
_refine_ls_wR_factor_gt 0.1234
_refine_ls_wR_factor_ref 0.1301
_reflns_Friedel_coverage 0.000
_reflns_number_gt 8251
_reflns_number_total 11818
_reflns_threshold_expression 'I > 2\s(I)'
_cod_data_source_file am0c04538_si_002.cif
_cod_data_source_block JLU-MOF66
_cod_original_cell_volume 3364.1(13)
_cod_original_formula_sum 'C37.50 H42.50 N23.50 O13.50 Zn5'
_cod_database_code 4517556
_shelx_shelxl_version_number 2016/6
_shelx_space_group_comment
;
The symmetry employed for this shelxl refinement is uniquely defined
by the following loop, which should always be used as a source of
symmetry information in preference to the above space-group names.
They are only intended as comments.
;
_platon_squeeze_void_probe_radius 1.20

loop_
_space_group_symop_operation_xyz
'x, y, z'
'-x, -y, -z'

loop_
_atom_site_label
_atom_site_type_symbol
_atom_site_fract_x
_atom_site_fract_y
_atom_site_fract_z
_atom_site_U_iso_or_equiv
_atom_site_adp_type
_atom_site_occupancy
_atom_site_site_symmetry_order
_atom_site_calc_flag
_atom_site_refinement_flags_posn
_atom_site_refinement_flags_adp
_atom_site_refinement_flags_occupancy
_atom_site_disorder_assembly
_atom_site_disorder_group
Zn1 Zn 0.78800(3) 0.61645(3) 0.09559(3) 0.03485(13) Uani 1 1 d . . . . .
Zn2 Zn 1.02038(4) 0.66013(4) 0.22102(3) 0.05421(16) Uani 1 1 d . . . . .
Zn3 Zn 0.60319(4) 0.60899(4) 0.23515(3) 0.05024(15) Uani 1 1 d . . . . .
Zn4 Zn 0.80837(4) 0.79869(3) -0.03460(3) 0.04783(15) Uani 1 1 d . . . . .
Zn5 Zn 0.72272(4) 0.39611(3) -0.03625(3) 0.04558(15) Uani 1 1 d . . . . .
O1 O 1.1557(2) 0.6694(2) 0.2554(2) 0.0724(11) Uani 1 1 d . . . . .
O2 O 1.1291(3) 0.7819(3) 0.3341(3) 0.0908(12) Uani 1 1 d . U . . .
O3 O 1.6000(3) 0.7157(3) 0.3692(2) 0.0752(10) Uani 1 1 d . U . . .
O4 O 1.4868(2) 0.6435(2) 0.26291(19) 0.0581(8) Uani 1 1 d . . . . .
O5 O 1.7952(3) 0.9305(2) 0.9597(2) 0.0651(9) Uani 1 1 d . . . . .
O6 O 1.6980(3) 0.8187(2) 0.8641(2) 0.0676(10) Uani 1 1 d . . . . .
O7 O 1.7372(3) 1.2389(3) 0.9950(3) 0.0833(11) Uani 1 1 d . U . . .
O8 O 1.6698(2) 1.28022(19) 0.88674(18) 0.0559(8) Uani 1 1 d . . . . .
O9 O 0.5648(4) 0.4940(3) 0.3086(3) 0.1043(14) Uani 1 1 d . U . . .
O10 O 0.9163(4) 0.8326(4) -0.1203(3) 0.1002(14) Uani 1 1 d . U . . .
N1 N 0.9021(3) 0.6479(3) 0.2794(2) 0.0510(9) Uani 1 1 d . . . . .
N2 N 0.8158(2) 0.6330(2) 0.2318(2) 0.0402(8) Uani 1 1 d . . . . .
N3 N 0.7472(3) 0.6305(2) 0.2810(2) 0.0488(9) Uani 1 1 d . . . . .
N4 N 1.0034(3) 0.7521(3) 0.1472(2) 0.0505(9) Uani 1 1 d . . . . .
N5 N 0.9193(2) 0.7358(2) 0.0966(2) 0.0423(8) Uani 1 1 d . . . . .
N6 N 0.9260(3) 0.8058(2) 0.0546(2) 0.0487(9) Uani 1 1 d . . . . .
N7 N 0.9659(2) 0.5406(2) 0.1336(2) 0.0464(9) Uani 1 1 d . . . . .
N8 N 0.8789(2) 0.5242(2) 0.0889(2) 0.0407(8) Uani 1 1 d . . . . .
N9 N 0.8549(2) 0.4426(2) 0.0387(2) 0.0422(8) Uani 1 1 d . . . . .
N10 N 0.6405(3) 0.7114(2) 0.1544(2) 0.0482(9) Uani 1 1 d . . . . .
N11 N 0.7038(2) 0.7087(2) 0.1016(2) 0.0425(8) Uani 1 1 d . . . . .
N12 N 0.7115(3) 0.7774(2) 0.0574(2) 0.0448(8) Uani 1 1 d . . . . .
N13 N 0.5815(3) 0.5039(2) 0.1348(2) 0.0492(9) Uani 1 1 d . . . . .
N14 N 0.6543(2) 0.5002(2) 0.0933(2) 0.0405(8) Uani 1 1 d . . . . .
N15 N 0.6284(3) 0.4213(2) 0.0389(2) 0.0510(9) Uani 1 1 d . . . . .
N16 N 0.7710(3) 0.6595(2) -0.0868(2) 0.0424(8) Uani 1 1 d . . . . .
N17 N 0.7647(2) 0.5923(2) -0.04151(19) 0.0383(8) Uani 1 1 d . . . . .
N18 N 0.7382(3) 0.5103(2) -0.0925(2) 0.0445(8) Uani 1 1 d . . . . .
N19 N 1.5144(2) 0.9106(2) 0.6160(2) 0.0413(8) Uani 1 1 d . . . . .
N20 N 1.4007(3) 0.9720(3) 0.5834(2) 0.0600(11) Uani 1 1 d . . . . .
H20' H 1.352468 0.982565 0.555186 0.072 Uiso 1 1 calc R U . . .
N21 N 1.4461(3) 1.0194(3) 0.6605(2) 0.0629(11) Uani 1 1 d . . . . .
C1 C 0.8870(4) 0.6552(4) 0.3591(3) 0.0716(15) Uani 1 1 d . . . . .
H1 H 0.934610 0.665704 0.405376 0.086 Uiso 1 1 calc R U . . .
C2 C 0.7911(4) 0.6447(4) 0.3609(3) 0.0675(14) Uani 1 1 d . . . . .
H2 H 0.760759 0.646904 0.408334 0.081 Uiso 1 1 calc R U . . .
C3 C 1.0636(4) 0.8336(4) 0.1358(3) 0.0676(14) Uani 1 1 d . . . . .
H3 H 1.127154 0.862502 0.163430 0.081 Uiso 1 1 calc R U . . .
C4 C 1.0164(4) 0.8662(3) 0.0777(3) 0.0662(14) Uani 1 1 d . . . . .
H4 H 1.041757 0.920969 0.057148 0.079 Uiso 1 1 calc R U . . .
C5 C 0.9973(4) 0.4679(4) 0.1107(3) 0.0602(13) Uani 1 1 d . . . . .
H5 H 1.056523 0.460778 0.132163 0.072 Uiso 1 1 calc R U . . .
C6 C 0.9292(3) 0.4070(3) 0.0516(3) 0.0546(12) Uani 1 1 d . . . . .
H6 H 0.932726 0.350592 0.024549 0.066 Uiso 1 1 calc R U . . .
C7 C 0.6066(4) 0.7828(4) 0.1423(3) 0.0678(15) Uani 1 1 d . . . . .
H7 H 0.559481 0.800312 0.169474 0.081 Uiso 1 1 calc R U . . .
C8 C 0.6536(4) 0.8247(3) 0.0834(3) 0.0615(13) Uani 1 1 d . . . . .
H8 H 0.646156 0.877574 0.064624 0.074 Uiso 1 1 calc R U . . .
C9 C 0.5073(4) 0.4267(4) 0.1067(4) 0.0772(17) Uani 1 1 d . . . . .
H9 H 0.446587 0.411056 0.125158 0.093 Uiso 1 1 calc R U . . .
C10 C 0.5362(4) 0.3744(4) 0.0460(4) 0.0783(17) Uani 1 1 d . . . . .
H10 H 0.498859 0.316828 0.015306 0.094 Uiso 1 1 calc R U . . .
C11 C 0.7487(4) 0.6201(3) -0.1669(3) 0.0573(12) Uani 1 1 d . . . . .
H11 H 0.748085 0.651015 -0.212304 0.069 Uiso 1 1 calc R U . . .
C12 C 0.7268(4) 0.5267(3) -0.1705(3) 0.0573(12) Uani 1 1 d . . . . .
H12 H 0.707400 0.482082 -0.218751 0.069 Uiso 1 1 calc R U . . .
C13 C 1.4409(3) 0.9071(3) 0.5578(3) 0.0409(10) Uani 1 1 d . . . . .
C14 C 1.5136(3) 0.9789(3) 0.6766(2) 0.0419(10) Uani 1 1 d . . . . .
C15 C 1.4097(3) 0.8445(3) 0.4767(2) 0.0380(9) Uani 1 1 d . . . . .
C16 C 1.3157(3) 0.8246(3) 0.4340(3) 0.0422(10) Uani 1 1 d . . . . .
H16 H 1.272013 0.852550 0.455835 0.051 Uiso 1 1 calc R U . . .
C17 C 1.2866(3) 0.7634(3) 0.3589(3) 0.0426(10) Uani 1 1 d . . . . .
C18 C 1.3525(3) 0.7232(3) 0.3263(2) 0.0402(9) Uani 1 1 d . . . . .
H18 H 1.333558 0.682713 0.275494 0.048 Uiso 1 1 calc R U . . .
C19 C 1.4463(3) 0.7427(3) 0.3686(2) 0.0354(9) Uani 1 1 d . . . . .
C20 C 1.4746(3) 0.8039(3) 0.4436(2) 0.0406(9) Uani 1 1 d . . . . .
H20 H 1.537890 0.817691 0.471977 0.049 Uiso 1 1 calc R U . . .
C21 C 1.1846(3) 0.7379(3) 0.3135(3) 0.0550(12) Uani 1 1 d . . . . .
C22 C 1.5167(3) 0.6986(3) 0.3317(3) 0.0482(11) Uani 1 1 d . . . . .
C23 C 1.5810(3) 1.0074(3) 0.7562(2) 0.0409(10) Uani 1 1 d . . . . .
C24 C 1.6214(3) 0.9442(3) 0.7891(3) 0.0436(10) Uani 1 1 d . . . . .
H24 H 1.605457 0.883752 0.760194 0.052 Uiso 1 1 calc R U . . .
C25 C 1.6844(3) 0.9699(3) 0.8634(2) 0.0412(10) Uani 1 1 d . . . . .
C26 C 1.7063(3) 1.0593(3) 0.9066(3) 0.0453(10) Uani 1 1 d . . . . .
H26 H 1.748412 1.076849 0.957080 0.054 Uiso 1 1 calc R U . . .
C27 C 1.6666(3) 1.1233(3) 0.8761(2) 0.0405(10) Uani 1 1 d . . . . .
C28 C 1.6044(3) 1.0970(3) 0.8012(2) 0.0401(10) Uani 1 1 d . . . . .
H28 H 1.577682 1.139749 0.780470 0.048 Uiso 1 1 calc R U . . .
C29 C 1.7281(4) 0.9014(3) 0.8971(3) 0.0513(11) Uani 1 1 d . . . . .
C30 C 1.6933(3) 1.2195(3) 0.9220(3) 0.0496(11) Uani 1 1 d . . . . .
C31 C 0.5188(8) 0.4645(7) 0.3471(6) 0.144(3) Uani 1 1 d . U . . .
C32 C 0.9899(14) 0.8713(13) -0.1255(11) 0.120(5) Uani 0.5 1 d . U P A 1
C32' C 0.9615(11) 0.8001(11) -0.1394(9) 0.096(4) Uani 0.5 1 d . U P A 2

loop_
_atom_site_aniso_label
_atom_site_aniso_U_11
_atom_site_aniso_U_22
_atom_site_aniso_U_33
_atom_site_aniso_U_23
_atom_site_aniso_U_13
_atom_site_aniso_U_12
Zn1 0.0302(2) 0.0338(2) 0.0401(3) -0.00014(18) -0.0011(2) 0.01412(19)
Zn2 0.0318(3) 0.0724(4) 0.0536(3) -0.0058(3) -0.0093(2) 0.0213(3)
Zn3 0.0409(3) 0.0623(3) 0.0532(3) 0.0056(2) 0.0123(2) 0.0247(2)
Zn4 0.0532(3) 0.0375(3) 0.0525(3) 0.0086(2) -0.0033(3) 0.0168(2)
Zn5 0.0495(3) 0.0320(3) 0.0504(3) -0.0070(2) -0.0027(2) 0.0147(2)
O1 0.0428(19) 0.084(2) 0.074(2) -0.0260(19) -0.0291(17) 0.0249(17)
O2 0.0866(15) 0.0932(14) 0.0933(15) 0.0072(9) 0.0088(10) 0.0342(10)
O3 0.0694(13) 0.0781(13) 0.0791(13) 0.0031(9) 0.0113(9) 0.0288(9)
O4 0.0517(19) 0.080(2) 0.0474(19) -0.0036(16) 0.0131(16) 0.0328(17)
O5 0.079(3) 0.059(2) 0.059(2) 0.0175(16) -0.0123(19) 0.0279(18)
O6 0.092(3) 0.0411(19) 0.073(2) 0.0091(16) -0.009(2) 0.0327(18)
O7 0.0877(14) 0.0787(13) 0.0811(14) 0.0104(9) 0.0044(9) 0.0264(9)
O8 0.081(2) 0.0330(16) 0.0490(18) -0.0039(13) -0.0081(17) 0.0213(16)
O9 0.1058(17) 0.1039(17) 0.1060(17) 0.0209(10) 0.0222(10) 0.0333(10)
O10 0.0985(16) 0.1029(16) 0.1004(16) 0.0203(10) 0.0169(10) 0.0308(10)
N1 0.047(2) 0.059(2) 0.048(2) 0.0011(17) -0.0073(18) 0.0260(19)
N2 0.0335(19) 0.046(2) 0.043(2) 0.0025(15) -0.0003(16) 0.0193(15)
N3 0.046(2) 0.061(2) 0.043(2) 0.0060(17) 0.0087(18) 0.0227(18)
N4 0.034(2) 0.056(2) 0.056(2) -0.0010(18) -0.0065(18) 0.0137(17)
N5 0.0328(19) 0.044(2) 0.047(2) 0.0020(16) -0.0064(16) 0.0133(15)
N6 0.046(2) 0.039(2) 0.056(2) 0.0021(17) -0.0018(18) 0.0116(17)
N7 0.036(2) 0.054(2) 0.051(2) 0.0042(17) -0.0055(17) 0.0230(17)
N8 0.0344(19) 0.0396(19) 0.047(2) 0.0023(15) -0.0022(16) 0.0151(15)
N9 0.042(2) 0.0378(19) 0.048(2) 0.0003(15) 0.0006(16) 0.0202(16)
N10 0.045(2) 0.060(2) 0.048(2) 0.0022(17) 0.0067(18) 0.0315(18)
N11 0.039(2) 0.043(2) 0.048(2) 0.0038(16) -0.0011(17) 0.0198(16)
N12 0.042(2) 0.040(2) 0.053(2) 0.0028(16) 0.0004(17) 0.0183(16)
N13 0.034(2) 0.053(2) 0.057(2) -0.0025(17) 0.0077(18) 0.0130(17)
N14 0.0340(19) 0.0369(19) 0.048(2) -0.0003(15) 0.0072(16) 0.0096(15)
N15 0.040(2) 0.038(2) 0.065(3) -0.0055(17) 0.0022(19) 0.0054(16)
N16 0.047(2) 0.0372(19) 0.043(2) 0.0049(15) -0.0006(17) 0.0169(16)
N17 0.0393(19) 0.0354(18) 0.0372(19) 0.0006(14) -0.0009(15) 0.0119(15)
N18 0.048(2) 0.0350(19) 0.047(2) -0.0034(15) -0.0015(17) 0.0157(16)
N19 0.047(2) 0.0412(19) 0.0349(19) -0.0074(14) -0.0075(16) 0.0229(16)
N20 0.061(3) 0.061(2) 0.056(2) -0.0154(19) -0.023(2) 0.036(2)
N21 0.078(3) 0.065(3) 0.049(2) -0.0141(19) -0.016(2) 0.046(2)
C1 0.067(4) 0.108(4) 0.041(3) 0.002(3) -0.011(3) 0.040(3)
C2 0.071(4) 0.104(4) 0.033(3) 0.002(2) 0.002(2) 0.041(3)
C3 0.037(3) 0.071(4) 0.077(4) 0.006(3) -0.005(3) -0.004(3)
C4 0.054(3) 0.054(3) 0.080(4) 0.016(3) 0.008(3) -0.002(2)
C5 0.044(3) 0.074(3) 0.074(4) 0.017(3) 0.006(3) 0.036(3)
C6 0.053(3) 0.050(3) 0.068(3) 0.001(2) 0.005(3) 0.031(2)
C7 0.073(4) 0.083(4) 0.074(4) 0.016(3) 0.020(3) 0.059(3)
C8 0.080(4) 0.054(3) 0.066(3) 0.010(2) 0.009(3) 0.045(3)
C9 0.040(3) 0.088(4) 0.091(4) -0.006(3) 0.018(3) 0.006(3)
C10 0.049(3) 0.065(3) 0.092(4) -0.021(3) 0.010(3) -0.012(3)
C11 0.069(3) 0.060(3) 0.039(3) 0.006(2) -0.010(2) 0.021(3)
C12 0.072(3) 0.054(3) 0.043(3) -0.005(2) -0.008(2) 0.026(2)
C13 0.042(2) 0.037(2) 0.044(2) -0.0023(17) -0.001(2) 0.0180(19)
C14 0.049(3) 0.037(2) 0.038(2) -0.0012(17) -0.0049(19) 0.0171(19)
C15 0.035(2) 0.041(2) 0.038(2) 0.0049(17) 0.0020(18) 0.0127(18)
C16 0.036(2) 0.050(2) 0.041(2) -0.0019(18) 0.0012(19) 0.0209(19)
C17 0.036(2) 0.049(2) 0.041(2) 0.0052(19) -0.0024(19) 0.0155(19)
C18 0.040(2) 0.042(2) 0.036(2) -0.0020(17) -0.0027(19) 0.0155(19)
C19 0.032(2) 0.038(2) 0.036(2) 0.0062(17) 0.0024(18) 0.0113(17)
C20 0.033(2) 0.044(2) 0.042(2) 0.0018(18) -0.0033(19) 0.0120(18)
C21 0.040(3) 0.071(3) 0.057(3) -0.002(2) -0.010(2) 0.034(2)
C22 0.033(2) 0.056(3) 0.056(3) 0.000(2) 0.003(2) 0.020(2)
C23 0.050(3) 0.036(2) 0.034(2) -0.0018(17) -0.0025(19) 0.0172(19)
C24 0.059(3) 0.029(2) 0.041(2) -0.0034(17) 0.000(2) 0.0178(19)
C25 0.055(3) 0.034(2) 0.038(2) 0.0083(17) 0.003(2) 0.0183(19)
C26 0.051(3) 0.042(2) 0.039(2) 0.0018(18) -0.002(2) 0.014(2)
C27 0.051(3) 0.032(2) 0.036(2) 0.0009(16) -0.002(2) 0.0147(19)
C28 0.050(3) 0.034(2) 0.039(2) 0.0021(17) 0.001(2) 0.0203(19)
C29 0.061(3) 0.051(3) 0.051(3) 0.020(2) 0.008(2) 0.027(2)
C30 0.059(3) 0.047(3) 0.035(2) -0.0050(19) -0.012(2) 0.016(2)
C31 0.144(3) 0.144(3) 0.144(3) 0.0258(11) 0.0228(11) 0.0445(14)
C32 0.119(5) 0.120(5) 0.120(5) 0.0206(13) 0.0176(13) 0.0361(19)
C32' 0.096(4) 0.095(4) 0.096(4) 0.0157(12) 0.0143(12) 0.0304(16)

loop_
_atom_type_symbol
_atom_type_description
_atom_type_scat_dispersion_real
_atom_type_scat_dispersion_imag
_atom_type_scat_source
C C 0.0033 0.0016 'International Tables Vol C Tables 4.2.6.8 and 6.1.1.4'
H H 0.0000 0.0000 'International Tables Vol C Tables 4.2.6.8 and 6.1.1.4'
N N 0.0061 0.0033 'International Tables Vol C Tables 4.2.6.8 and 6.1.1.4'
O O 0.0106 0.0060 'International Tables Vol C Tables 4.2.6.8 and 6.1.1.4'
Zn Zn 0.2839 1.4301 'International Tables Vol C Tables 4.2.6.8 and 6.1.1.4'

loop_
_geom_angle_atom_site_label_1
_geom_angle_atom_site_label_2
_geom_angle_atom_site_label_3
_geom_angle
_geom_angle_site_symmetry_1
_geom_angle_site_symmetry_3
_geom_angle_publ_flag
N11 Zn1 N8 178.33(13) . . ?
N11 Zn1 N2 91.58(13) . . ?
N8 Zn1 N2 88.63(12) . . ?
N11 Zn1 N17 92.24(13) . . ?
N8 Zn1 N17 87.56(12) . . ?
N2 Zn1 N17 176.14(11) . . ?
N11 Zn1 N14 89.40(13) . . ?
N8 Zn1 N14 92.26(12) . . ?
N2 Zn1 N14 89.88(13) . . ?
N17 Zn1 N14 89.64(13) . . ?
N11 Zn1 N5 88.88(13) . . ?
N8 Zn1 N5 89.47(12) . . ?
N2 Zn1 N5 90.77(13) . . ?
N17 Zn1 N5 89.83(13) . . ?
N14 Zn1 N5 178.17(12) . . ?
O1 Zn2 N1 134.76(16) . . ?
O1 Zn2 N4 113.68(16) . . ?
N1 Zn2 N4 100.06(15) . . ?
O1 Zn2 N7 105.09(14) . . ?
N1 Zn2 N7 98.43(15) . . ?
N4 Zn2 N7 98.46(14) . . ?
O1 Zn2 O2 56.96(13) . . ?
N1 Zn2 O2 93.09(14) . . ?
N4 Zn2 O2 93.68(14) . . ?
N7 Zn2 O2 161.51(13) . . ?
O1 Zn2 C21 28.62(13) . . ?
N1 Zn2 C21 115.25(15) . . ?
N4 Zn2 C21 105.58(16) . . ?
N7 Zn2 C21 133.53(14) . . ?
O2 Zn2 C21 28.35(13) . . ?
O4 Zn3 N3 141.48(14) 1_455 . ?
O4 Zn3 N13 117.05(14) 1_455 . ?
N3 Zn3 N13 100.93(14) . . ?
O4 Zn3 N10 93.42(13) 1_455 . ?
N3 Zn3 N10 92.71(14) . . ?
N13 Zn3 N10 90.13(14) . . ?
O4 Zn3 O9 89.55(17) 1_455 . ?
N3 Zn3 O9 87.58(17) . . ?
N13 Zn3 O9 84.76(17) . . ?
N10 Zn3 O9 174.84(15) . . ?
O4 Zn3 C22 28.13(13) 1_455 1_455 ?
N3 Zn3 C22 113.35(14) . 1_455 ?
N13 Zn3 C22 144.69(14) . 1_455 ?
N10 Zn3 C22 96.24(14) . 1_455 ?
O9 Zn3 C22 88.36(16) . 1_455 ?
N16 Zn4 N6 98.98(14) . . ?
N16 Zn4 O5 149.18(13) . 1_454 ?
N6 Zn4 O5 111.05(14) . 1_454 ?
N16 Zn4 N12 95.23(13) . . ?
N6 Zn4 N12 90.21(14) . . ?
O5 Zn4 N12 91.53(14) 1_454 . ?
N16 Zn4 O10 89.73(17) . . ?
N6 Zn4 O10 86.49(17) . . ?
O5 Zn4 O10 85.47(17) 1_454 . ?
N12 Zn4 O10 174.42(16) . . ?
N16 Zn4 O6 89.64(13) . 1_454 ?
N6 Zn4 O6 168.85(13) . 1_454 ?
O5 Zn4 O6 59.72(12) 1_454 1_454 ?
N12 Zn4 O6 96.06(13) . 1_454 ?
O10 Zn4 O6 86.49(17) . 1_454 ?
N16 Zn4 C29 119.00(15) . 1_454 ?
N6 Zn4 C29 141.10(15) . 1_454 ?
O5 Zn4 C29 30.32(14) 1_454 1_454 ?
N12 Zn4 C29 94.13(14) . 1_454 ?
O10 Zn4 C29 85.65(17) . 1_454 ?
O6 Zn4 C29 29.40(13) 1_454 1_454 ?
O8 Zn5 N15 113.26(14) 1_444 . ?
O8 Zn5 N9 127.09(13) 1_444 . ?
N15 Zn5 N9 104.10(14) . . ?
O8 Zn5 N18 113.34(13) 1_444 . ?
N15 Zn5 N18 96.91(14) . . ?
N9 Zn5 N18 97.14(14) . . ?
O8 Zn5 C30 27.83(13) 1_444 1_444 ?
N15 Zn5 C30 111.27(15) . 1_444 ?
N9 Zn5 C30 104.19(14) . 1_444 ?
N18 Zn5 C30 138.65(14) . 1_444 ?
C21 O1 Zn2 103.8(3) . . ?
C21 O2 Zn2 78.8(3) . . ?
C22 O4 Zn3 104.3(3) . 1_655 ?
C29 O5 Zn4 93.5(3) . 1_656 ?
C29 O6 Zn4 85.2(3) . 1_656 ?
C30 O8 Zn5 106.5(3) . 1_666 ?
C31 O9 Zn3 144.6(7) . . ?
C32' O10 Zn4 130.5(10) . . ?
C32 O10 Zn4 145.1(11) . . ?
C1 N1 N2 107.6(4) . . ?
C1 N1 Zn2 135.0(3) . . ?
N2 N1 Zn2 117.3(3) . . ?
N3 N2 N1 108.8(3) . . ?
N3 N2 Zn1 124.3(3) . . ?
N1 N2 Zn1 126.9(3) . . ?
N2 N3 C2 107.8(4) . . ?
N2 N3 Zn3 122.6(3) . . ?
C2 N3 Zn3 129.6(3) . . ?
N5 N4 C3 107.1(4) . . ?
N5 N4 Zn2 120.5(3) . . ?
C3 N4 Zn2 132.4(3) . . ?
N6 N5 N4 109.3(3) . . ?
N6 N5 Zn1 127.1(3) . . ?
N4 N5 Zn1 123.3(3) . . ?
N5 N6 C4 107.6(4) . . ?
N5 N6 Zn4 118.9(3) . . ?
C4 N6 Zn4 133.3(4) . . ?
N8 N7 C5 107.1(4) . . ?
N8 N7 Zn2 118.5(2) . . ?
C5 N7 Zn2 134.4(3) . . ?
N7 N8 N9 109.5(3) . . ?
N7 N8 Zn1 125.7(2) . . ?
N9 N8 Zn1 124.9(2) . . ?
N8 N9 C6 107.6(3) . . ?
N8 N9 Zn5 118.8(2) . . ?
C6 N9 Zn5 133.5(3) . . ?
N11 N10 C7 106.8(4) . . ?
N11 N10 Zn3 121.6(3) . . ?
C7 N10 Zn3 131.5(3) . . ?
N10 N11 N12 109.8(3) . . ?
N10 N11 Zn1 124.8(3) . . ?
N12 N11 Zn1 125.2(3) . . ?
C8 N12 N11 107.5(4) . . ?
C8 N12 Zn4 130.8(3) . . ?
N11 N12 Zn4 121.8(2) . . ?
N14 N13 C9 107.9(4) . . ?
N14 N13 Zn3 119.9(3) . . ?
C9 N13 Zn3 131.6(3) . . ?
N13 N14 N15 109.8(3) . . ?
N13 N14 Zn1 125.4(2) . . ?
N15 N14 Zn1 123.8(2) . . ?
N14 N15 C10 107.3(4) . . ?
N14 N15 Zn5 119.6(3) . . ?
C10 N15 Zn5 133.1(3) . . ?
N17 N16 C11 107.8(3) . . ?
N17 N16 Zn4 123.1(3) . . ?
C11 N16 Zn4 129.1(3) . . ?
N16 N17 N18 109.2(3) . . ?
N16 N17 Zn1 123.8(2) . . ?
N18 N17 Zn1 127.0(3) . . ?
C12 N18 N17 107.4(3) . . ?
C12 N18 Zn5 136.5(3) . . ?
N17 N18 Zn5 116.1(3) . . ?
C13 N19 C14 103.6(3) . . ?
C13 N20 N21 110.7(4) . . ?
C13 N20 H20' 124.7 . . ?
N21 N20 H20' 124.7 . . ?
C14 N21 N20 101.9(3) . . ?
N1 C1 C2 108.4(4) . . ?
N1 C1 H1 125.8 . . ?
C2 C1 H1 125.8 . . ?
C1 C2 N3 107.4(4) . . ?
C1 C2 H2 126.3 . . ?
N3 C2 H2 126.3 . . ?
C4 C3 N4 108.3(4) . . ?
C4 C3 H3 125.8 . . ?
N4 C3 H3 125.8 . . ?
C3 C4 N6 107.7(5) . . ?
C3 C4 H4 126.1 . . ?
N6 C4 H4 126.1 . . ?
N7 C5 C6 108.7(4) . . ?
N7 C5 H5 125.7 . . ?
C6 C5 H5 125.7 . . ?
C5 C6 N9 107.1(4) . . ?
C5 C6 H6 126.4 . . ?
N9 C6 H6 126.4 . . ?
N10 C7 C8 107.6(4) . . ?
N10 C7 H7 126.2 . . ?
C8 C7 H7 126.2 . . ?
N12 C8 C7 108.2(4) . . ?
N12 C8 H8 125.9 . . ?
C7 C8 H8 125.9 . . ?
N13 C9 C10 107.7(4) . . ?
N13 C9 H9 126.2 . . ?
C10 C9 H9 126.2 . . ?
N15 C10 C9 107.2(4) . . ?
N15 C10 H10 126.4 . . ?
C9 C10 H10 126.4 . . ?
N16 C11 C12 107.7(4) . . ?
N16 C11 H11 126.1 . . ?
C12 C11 H11 126.1 . . ?
N18 C12 C11 107.8(4) . . ?
N18 C12 H12 126.1 . . ?
C11 C12 H12 126.1 . . ?
N20 C13 N19 108.9(3) . . ?
N20 C13 C15 124.4(4) . . ?
N19 C13 C15 126.7(3) . . ?
N21 C14 N19 114.9(4) . . ?
N21 C14 C23 121.2(4) . . ?
N19 C14 C23 123.9(4) . . ?
C20 C15 C16 119.8(4) . . ?
C20 C15 C13 119.2(4) . . ?
C16 C15 C13 121.0(3) . . ?
C17 C16 C15 120.1(4) . . ?
C17 C16 H16 119.9 . . ?
C15 C16 H16 119.9 . . ?
C18 C17 C16 119.5(4) . . ?
C18 C17 C21 119.3(4) . . ?
C16 C17 C21 121.2(4) . . ?
C17 C18 C19 120.6(4) . . ?
C17 C18 H18 119.7 . . ?
C19 C18 H18 119.7 . . ?
C20 C19 C18 119.5(3) . . ?
C20 C19 C22 120.9(4) . . ?
C18 C19 C22 119.6(3) . . ?
C15 C20 C19 120.4(4) . . ?
C15 C20 H20 119.8 . . ?
C19 C20 H20 119.8 . . ?
O2 C21 O1 120.5(4) . . ?
O2 C21 C17 120.6(4) . . ?
O1 C21 C17 118.9(4) . . ?
O2 C21 Zn2 72.9(3) . . ?
O1 C21 Zn2 47.6(2) . . ?
C17 C21 Zn2 166.3(3) . . ?
O3 C22 O4 122.2(4) . . ?
O3 C22 C19 119.8(4) . . ?
O4 C22 C19 118.1(4) . . ?
O3 C22 Zn3 74.7(2) . 1_655 ?
O4 C22 Zn3 47.54(19) . 1_655 ?
C19 C22 Zn3 165.4(3) . 1_655 ?
C28 C23 C24 118.5(4) . . ?
C28 C23 C14 121.0(3) . . ?
C24 C23 C14 120.6(3) . . ?
C25 C24 C23 121.2(4) . . ?
C25 C24 H24 119.4 . . ?
C23 C24 H24 119.4 . . ?
C24 C25 C26 119.0(4) . . ?
C24 C25 C29 120.3(4) . . ?
C26 C25 C29 120.6(4) . . ?
C25 C26 C27 121.2(4) . . ?
C25 C26 H26 119.4 . . ?
C27 C26 H26 119.4 . . ?
C28 C27 C26 119.2(4) . . ?
C28 C27 C30 120.4(4) . . ?
C26 C27 C30 120.4(4) . . ?
C27 C28 C23 120.9(4) . . ?
C27 C28 H28 119.5 . . ?
C23 C28 H28 119.5 . . ?
O6 C29 O5 121.6(4) . . ?
O6 C29 C25 119.9(4) . . ?
O5 C29 C25 118.5(4) . . ?
O6 C29 Zn4 65.4(2) . 1_656 ?
O5 C29 Zn4 56.2(2) . 1_656 ?
C25 C29 Zn4 174.5(3) . 1_656 ?
O7 C30 O8 121.2(4) . . ?
O7 C30 C27 119.7(4) . . ?
O8 C30 C27 119.1(4) . . ?
O7 C30 Zn5 75.6(3) . 1_666 ?
O8 C30 Zn5 45.65(19) . 1_666 ?
C27 C30 Zn5 164.6(3) . 1_666 ?

loop_
_geom_bond_atom_site_label_1
_geom_bond_atom_site_label_2
_geom_bond_distance
_geom_bond_site_symmetry_2
_geom_bond_publ_flag
Zn1 N11 2.106(3) . ?
Zn1 N8 2.181(3) . ?
Zn1 N2 2.186(3) . ?
Zn1 N17 2.195(3) . ?
Zn1 N14 2.200(3) . ?
Zn1 N5 2.208(3) . ?
Zn2 O1 1.930(3) . ?
Zn2 N1 2.011(4) . ?
Zn2 N4 2.015(4) . ?
Zn2 N7 2.055(4) . ?
Zn2 O2 2.474(4) . ?
Zn2 C21 2.539(5) . ?
Zn3 O4 1.975(3) 1_455 ?
Zn3 N3 2.048(4) . ?
Zn3 N13 2.064(4) . ?
Zn3 N10 2.160(4) . ?
Zn3 O9 2.224(5) . ?
Zn3 C22 2.594(4) 1_455 ?
Zn4 N16 2.069(3) . ?
Zn4 N6 2.085(4) . ?
Zn4 O5 2.085(3) 1_454 ?
Zn4 N12 2.147(4) . ?
Zn4 O10 2.195(5) . ?
Zn4 O6 2.287(3) 1_454 ?
Zn4 C29 2.505(4) 1_454 ?
Zn5 O8 1.928(3) 1_444 ?
Zn5 N15 2.006(4) . ?
Zn5 N9 2.034(4) . ?
Zn5 N18 2.041(4) . ?
Zn5 C30 2.585(4) 1_444 ?
O1 C21 1.252(5) . ?
O2 C21 1.229(5) . ?
O3 C22 1.229(5) . ?
O4 C22 1.263(5) . ?
O5 C29 1.267(5) . ?
O6 C29 1.234(5) . ?
O7 C30 1.246(5) . ?
O8 C30 1.259(5) . ?
O9 C31 1.012(10) . ?
O10 C32' 0.977(14) . ?
O10 C32 1.072(18) . ?
N1 C1 1.336(6) . ?
N1 N2 1.340(4) . ?
N2 N3 1.332(4) . ?
N3 C2 1.350(6) . ?
N4 N5 1.334(5) . ?
N4 C3 1.342(6) . ?
N5 N6 1.328(5) . ?
N6 C4 1.341(6) . ?
N7 N8 1.322(4) . ?
N7 C5 1.338(5) . ?
N8 N9 1.327(4) . ?
N9 C6 1.344(5) . ?
N10 N11 1.324(4) . ?
N10 C7 1.344(5) . ?
N11 N12 1.333(5) . ?
N12 C8 1.319(5) . ?
N13 N14 1.316(4) . ?
N13 C9 1.329(6) . ?
N14 N15 1.328(4) . ?
N15 C10 1.339(6) . ?
N16 N17 1.329(4) . ?
N16 C11 1.330(5) . ?
N17 N18 1.335(4) . ?
N18 C12 1.333(6) . ?
N19 C13 1.331(5) . ?
N19 C14 1.342(5) . ?
N20 C13 1.328(5) . ?
N20 N21 1.360(5) . ?
N20 H20' 0.8600 . ?
N21 C14 1.316(5) . ?
C1 C2 1.348(7) . ?
C1 H1 0.9300 . ?
C2 H2 0.9300 . ?
C3 C4 1.341(7) . ?
C3 H3 0.9300 . ?
C4 H4 0.9300 . ?
C5 C6 1.340(7) . ?
C5 H5 0.9300 . ?
C6 H6 0.9300 . ?
C7 C8 1.355(7) . ?
C7 H7 0.9300 . ?
C8 H8 0.9300 . ?
C9 C10 1.364(7) . ?
C9 H9 0.9300 . ?
C10 H10 0.9300 . ?
C11 C12 1.358(6) . ?
C11 H11 0.9300 . ?
C12 H12 0.9300 . ?
C13 C15 1.470(5) . ?
C14 C23 1.473(5) . ?
C15 C20 1.380(5) . ?
C15 C16 1.388(5) . ?
C16 C17 1.384(6) . ?
C16 H16 0.9300 . ?
C17 C18 1.383(5) . ?
C17 C21 1.493(6) . ?
C18 C19 1.383(5) . ?
C18 H18 0.9300 . ?
C19 C20 1.382(5) . ?
C19 C22 1.502(5) . ?
C20 H20 0.9300 . ?
C23 C28 1.391(5) . ?
C23 C24 1.397(6) . ?
C24 C25 1.375(6) . ?
C24 H24 0.9300 . ?
C25 C26 1.379(5) . ?
C25 C29 1.500(6) . ?
C26 C27 1.386(6) . ?
C26 H26 0.9300 . ?
C27 C28 1.376(5) . ?
C27 C30 1.478(5) . ?
C28 H28 0.9300 . ?

loop_
_platon_squeeze_void_nr
_platon_squeeze_void_average_x
_platon_squeeze_void_average_y
_platon_squeeze_void_average_z
_platon_squeeze_void_volume
_platon_squeeze_void_count_electrons
_platon_squeeze_void_content
1 -0.036 0.084 0.443 1642 391 ' '
